data_8101951
loop_
_publ_author_name
'Shi, J.'
'Zhang, Z.-T.'

_publ_section_title
;
Crystal structure of 1-[2,4,6-tris(benzoyloxy)phenyl]ethanone, C~29~H~20~O~7~
;
_journal_issue 2
_journal_name_full 'Zeitschrift f\"ur Kristallographie - New Crystal Structures'
_journal_page_first 176
_journal_page_last 178
_journal_volume 221
_journal_year 2006
_chemical_formula_moiety 'C29 H20 O7'
_chemical_formula_sum 'C29 H20 O7'
_chemical_formula_weight 480.45
_chemical_name_systematic
; 
 1-[2,4,6-tris(benzoyloxy)phenyl]ethanone
;
_space_group_IT_number 14
_symmetry_cell_setting monoclinic
_symmetry_space_group_name_Hall '-P 2ybc'
_symmetry_space_group_name_H-M 'P 1 21/c 1'
_atom_sites_solution_hydrogens geom
_atom_sites_solution_primary direct
_atom_sites_solution_secondary difmap
_audit_creation_method SHELXL-97
_cell_angle_alpha 90.00
_cell_angle_beta 96.732(8)
_cell_angle_gamma 90.00
_cell_formula_units_Z 8
_cell_length_a 9.583(4)
_cell_length_b 25.297(12)
_cell_length_c 19.975(9)
_cell_measurement_reflns_used 2222
_cell_measurement_temperature 298(2)
_cell_measurement_theta_max 19.463
_cell_measurement_theta_min 2.402
_cell_volume 4809(4)
_computing_cell_refinement 'Bruker SMART'
_computing_data_collection 'Bruker SMART'
_computing_data_reduction 'Bruker SHELXTL'
_computing_molecular_graphics 'Bruker SHELXTL'
_computing_publication_material 'Bruker SHELXTL'
_computing_structure_refinement 'SHELXL-97 (Sheldrick, 1997)'
_computing_structure_solution 'SHELXS-97 (Sheldrick, 1990)'
_diffrn_ambient_temperature 298(2)
_diffrn_measured_fraction_theta_full 0.999
_diffrn_measured_fraction_theta_max 0.999
_diffrn_measurement_device_type 'CCD area detector'
_diffrn_measurement_method 'phi and omega scans'
_diffrn_radiation_monochromator graphite
_diffrn_radiation_source 'fine-focus sealed tube'
_diffrn_radiation_type MoK\a
_diffrn_radiation_wavelength 0.71073
_diffrn_reflns_av_R_equivalents 0.0727
_diffrn_reflns_av_sigmaI/netI 0.1226
_diffrn_reflns_limit_h_max 11
_diffrn_reflns_limit_h_min -11
_diffrn_reflns_limit_k_max 30
_diffrn_reflns_limit_k_min -19
_diffrn_reflns_limit_l_max 23
_diffrn_reflns_limit_l_min -23
_diffrn_reflns_number 25093
_diffrn_reflns_theta_full 25.03
_diffrn_reflns_theta_max 25.03
_diffrn_reflns_theta_min 1.91
_diffrn_standards_decay_% 0
_diffrn_standards_interval_count 100
_diffrn_standards_number 0
_exptl_absorpt_coefficient_mu 0.095
_exptl_absorpt_correction_T_max 0.9858
_exptl_absorpt_correction_T_min 0.9646
_exptl_absorpt_correction_type multi-scan
_exptl_absorpt_process_details sadabs
_exptl_crystal_colour colorless
_exptl_crystal_density_diffrn 1.327
_exptl_crystal_density_method 'not measured'
_exptl_crystal_description prism
_exptl_crystal_F_000 2000
_exptl_crystal_size_max 0.38
_exptl_crystal_size_mid 0.18
_exptl_crystal_size_min 0.15
_refine_diff_density_max 0.842
_refine_diff_density_min -0.341
_refine_diff_density_rms 0.044
_refine_ls_extinction_method none
_refine_ls_goodness_of_fit_ref 1.003
_refine_ls_hydrogen_treatment constr
_refine_ls_matrix_type full
_refine_ls_number_parameters 649
_refine_ls_number_reflns 8490
_refine_ls_number_restraints 0
_refine_ls_restrained_S_all 1.003
_refine_ls_R_factor_all 0.2147
_refine_ls_R_factor_gt 0.0709
_refine_ls_shift/su_max 0.000
_refine_ls_shift/su_mean 0.000
_refine_ls_structure_factor_coef Fsqd
_refine_ls_weighting_details 'calc w=1/[\s^2^(Fo^2^)+(0.0621P)^2^+0.0000P] where P=(Fo^2^+2Fc^2^)/3'
_refine_ls_weighting_scheme calc
_refine_ls_wR_factor_gt 0.1525
_refine_ls_wR_factor_ref 0.1892
_reflns_number_gt 2882
_reflns_number_total 8490
_reflns_threshold_expression >2sigma(I)
_cod_data_source_file 1267-1754.cff
_cod_data_source_block 050102a
_cod_depositor_comments
;
The following automatic conversions were performed:
'_symmetry_cell_setting' value 'Monoclinic' changed to 'monoclinic'
according to '/home/saulius/struct/CIF-dictionaries/cif_core.dic'
dictionary named 'cif_core.dic' version 2.4.1 from 2010-06-29.

Automatic conversion script
Id: cif_fix_enum 1555 2011-01-17 13:19:09Z saulius 
;
_cod_original_sg_symbol_Hall '-P 2ybc '
_cod_original_sg_symbol_H-M P12(1)/c1
_cod_database_code 8101951

loop_
_symmetry_equiv_pos_as_xyz
'x, y, z'
'-x, y+1/2, -z+1/2'
'-x, -y, -z'
'x, -y-1/2, z-1/2'

loop_
_atom_site_label
_atom_site_type_symbol
_atom_site_fract_x
_atom_site_fract_y
_atom_site_fract_z
_atom_site_U_iso_or_equiv
_atom_site_adp_type
_atom_site_occupancy
_atom_site_symmetry_multiplicity
_atom_site_Wyckoff_symbol
_atom_site_calc_flag
_atom_site_refinement_flags
_atom_site_disorder_assembly
_atom_site_disorder_group
O1 O -0.1449(4) 0.07956(14) 0.46507(19) 0.1024(13) Uani 1 4 e d . . .
O2 O 0.1665(4) 0.10335(12) 0.38466(15) 0.0710(9) Uani 1 4 e d . . .
O3 O 0.3723(4) 0.14387(14) 0.41143(19) 0.0963(12) Uani 1 4 e d . . .
O4 O 0.0810(3) 0.28179(12) 0.32536(15) 0.0697(9) Uani 1 4 e d . . .
O5 O -0.1297(4) 0.31959(16) 0.30547(19) 0.1146(15) Uani 1 4 e d . . .
O6 O -0.1951(3) 0.19733(12) 0.47864(16) 0.0707(9) Uani 1 4 e d . . .
O7 O -0.0597(4) 0.17649(15) 0.57465(18) 0.0992(13) Uani 1 4 e d . . .
O8 O 0.3970(5) 0.42827(16) 0.5301(2) 0.1367(18) Uani 1 4 e d . . .
O9 O 0.2804(5) 0.31800(14) 0.4991(2) 0.1026(14) Uani 1 4 e d . . .
O10 O 0.1106(4) 0.36432(18) 0.4430(2) 0.1181(15) Uani 1 4 e d . . .
O11 O 0.5654(3) 0.23633(12) 0.35216(16) 0.0663(9) Uani 1 4 e d . . .
O12 O 0.3824(4) 0.23402(13) 0.27282(16) 0.0775(10) Uani 1 4 e d . . .
O13 O 0.5808(5) 0.42429(17) 0.3719(3) 0.1160(16) Uani 1 4 e d . . .
O14 O 0.7408(6) 0.4209(2) 0.4555(3) 0.170(2) Uani 1 4 e d . . .
C1 C -0.0047(5) 0.14925(19) 0.4359(2) 0.0589(12) Uani 1 4 e d . . .
C2 C 0.0943(5) 0.1508(2) 0.3922(2) 0.0612(13) Uani 1 4 e d . . .
C3 C 0.1169(5) 0.1940(2) 0.3534(2) 0.0642(13) Uani 1 4 e d . . .
H3 H 0.1828 0.1930 0.3228 0.077 Uiso 1 4 e calc R . .
C4 C 0.0395(5) 0.23886(19) 0.3610(2) 0.0598(12) Uani 1 4 e d . . .
C5 C -0.0601(5) 0.24031(19) 0.4045(2) 0.0617(13) Uani 1 4 e d . . .
H5 H -0.1120 0.2708 0.4098 0.074 Uiso 1 4 e calc R . .
C6 C -0.0811(5) 0.1952(2) 0.4403(2) 0.0593(13) Uani 1 4 e d . . .
C7 C -0.0325(6) 0.0997(2) 0.4746(3) 0.0736(15) Uani 1 4 e d . . .
C8 C 0.0823(6) 0.07761(19) 0.5230(3) 0.0963(17) Uani 1 4 e d . . .
H8A H 0.0491 0.0467 0.5441 0.144 Uiso 1 4 e calc R . .
H8B H 0.1117 0.1036 0.5568 0.144 Uiso 1 4 e calc R . .
H8C H 0.1604 0.0682 0.4993 0.144 Uiso 1 4 e calc R . .
C9 C 0.3079(6) 0.1036(2) 0.3993(2) 0.0653(13) Uani 1 4 e d . . .
C10 C 0.3700(6) 0.05088(19) 0.3991(2) 0.0626(13) Uani 1 4 e d . . .
C11 C 0.2899(6) 0.0064(2) 0.3880(3) 0.0894(17) Uani 1 4 e d . . .
H11 H 0.1927 0.0091 0.3797 0.107 Uiso 1 4 e calc R . .
C12 C 0.3530(9) -0.0422(2) 0.3890(3) 0.119(2) Uani 1 4 e d . . .
H12 H 0.2984 -0.0724 0.3808 0.143 Uiso 1 4 e calc R . .
C13 C 0.4958(9) -0.0466(3) 0.4020(3) 0.117(2) Uani 1 4 e d . . .
H13 H 0.5381 -0.0797 0.4021 0.140 Uiso 1 4 e calc R . .
C14 C 0.5760(7) -0.0027(3) 0.4148(3) 0.0991(19) Uani 1 4 e d . . .
H14 H 0.6729 -0.0055 0.4250 0.119 Uiso 1 4 e calc R . .
C15 C 0.5119(6) 0.0459(2) 0.4124(2) 0.0779(15) Uani 1 4 e d . . .
H15 H 0.5667 0.0761 0.4201 0.094 Uiso 1 4 e calc R . .
C16 C -0.0070(6) 0.3213(2) 0.3026(2) 0.0695(14) Uani 1 4 e d . . .
C17 C 0.0681(6) 0.36530(19) 0.2736(2) 0.0631(13) Uani 1 4 e d . . .
C18 C 0.2080(6) 0.36240(19) 0.2658(2) 0.0712(14) Uani 1 4 e d . . .
H18 H 0.2589 0.3322 0.2794 0.085 Uiso 1 4 e calc R . .
C19 C 0.2733(6) 0.4039(2) 0.2382(2) 0.0845(16) Uani 1 4 e d . . .
H19 H 0.3680 0.4015 0.2325 0.101 Uiso 1 4 e calc R . .
C20 C 0.1996(8) 0.4484(2) 0.2191(3) 0.0988(19) Uani 1 4 e d . . .
H20 H 0.2442 0.4765 0.2003 0.119 Uiso 1 4 e calc R . .
C21 C 0.0626(8) 0.4521(2) 0.2273(3) 0.104(2) Uani 1 4 e d . . .
H21 H 0.0137 0.4829 0.2144 0.125 Uiso 1 4 e calc R . .
C22 C -0.0075(6) 0.4104(2) 0.2547(3) 0.0897(17) Uani 1 4 e d . . .
H22 H -0.1023 0.4129 0.2601 0.108 Uiso 1 4 e calc R . .
C23 C -0.1719(7) 0.18679(19) 0.5461(3) 0.0706(15) Uani 1 4 e d . . .
C24 C -0.3063(7) 0.18888(17) 0.5766(3) 0.0680(14) Uani 1 4 e d . . .
C25 C -0.4324(7) 0.19329(19) 0.5386(3) 0.0800(16) Uani 1 4 e d . . .
H25 H -0.4372 0.1941 0.4918 0.096 Uiso 1 4 e calc R . .
C26 C -0.5550(6) 0.1965(2) 0.5696(3) 0.0957(18) Uani 1 4 e d . . .
H26 H -0.6421 0.1992 0.5438 0.115 Uiso 1 4 e calc R . .
C27 C -0.5453(9) 0.1958(2) 0.6383(4) 0.110(2) Uani 1 4 e d . . .
H27 H -0.6262 0.1993 0.6595 0.131 Uiso 1 4 e calc R . .
C28 C -0.4218(10) 0.1900(2) 0.6753(3) 0.111(3) Uani 1 4 e d . . .
H28 H -0.4182 0.1877 0.7219 0.133 Uiso 1 4 e calc R . .
C29 C -0.2978(7) 0.18730(19) 0.6456(3) 0.0911(18) Uani 1 4 e d . . .
H29 H -0.2113 0.1845 0.6718 0.109 Uiso 1 4 e calc R . .
C30 C 0.4268(5) 0.3743(2) 0.4381(2) 0.0641(14) Uani 1 4 e d . . .
C31 C 0.3707(5) 0.3252(2) 0.4497(2) 0.0671(14) Uani 1 4 e d . . .
C32 C 0.4098(5) 0.27997(19) 0.4201(2) 0.0641(13) Uani 1 4 e d . . .
H32 H 0.3669 0.2479 0.4277 0.077 Uiso 1 4 e calc R . .
C33 C 0.5144(5) 0.2828(2) 0.3787(2) 0.0595(12) Uani 1 4 e d . . .
C34 C 0.5771(5) 0.3295(2) 0.3670(2) 0.0657(14) Uani 1 4 e d . . .
H34 H 0.6507 0.3312 0.3406 0.079 Uiso 1 4 e calc R . .
C35 C 0.5284(5) 0.3735(2) 0.3952(3) 0.0700(14) Uani 1 4 e d . . .
C36 C 0.3830(6) 0.4245(2) 0.4696(3) 0.0834(16) Uani 1 4 e d . . .
C37 C 0.3178(7) 0.4666(2) 0.4269(3) 0.116(2) Uani 1 4 e d . . .
H37A H 0.2953 0.4957 0.4545 0.174 Uiso 1 4 e calc R . .
H37B H 0.2335 0.4536 0.4016 0.174 Uiso 1 4 e calc R . .
H37C H 0.3819 0.4782 0.3964 0.174 Uiso 1 4 e calc R . .
C38 C 0.1588(8) 0.3373(3) 0.4918(3) 0.0940(19) Uani 1 4 e d . . .
C39 C 0.0704(8) 0.3237(2) 0.5479(3) 0.0817(18) Uani 1 4 e d . . .
C40 C 0.1302(7) 0.2997(2) 0.6049(4) 0.0960(19) Uani 1 4 e d . . .
H40 H 0.2252 0.2911 0.6092 0.115 Uiso 1 4 e calc R . .
C41 C 0.0528(10) 0.2881(3) 0.6557(3) 0.123(3) Uani 1 4 e d . . .
H41 H 0.0950 0.2715 0.6944 0.147 Uiso 1 4 e calc R . .
C42 C -0.0834(12) 0.3005(3) 0.6505(5) 0.140(4) Uani 1 4 e d . . .
H42 H -0.1350 0.2930 0.6860 0.168 Uiso 1 4 e calc R . .
C43 C -0.1480(8) 0.3241(3) 0.5930(5) 0.133(3) Uani 1 4 e d . . .
H43 H -0.2434 0.3320 0.5889 0.159 Uiso 1 4 e calc R . .
C44 C -0.0671(9) 0.3361(2) 0.5406(3) 0.104(2) Uani 1 4 e d . . .
H44 H -0.1081 0.3525 0.5014 0.125 Uiso 1 4 e calc R . .
C45 C 0.4909(6) 0.21516(19) 0.2967(3) 0.0595(13) Uani 1 4 e d . . .
C46 C 0.5625(5) 0.16979(18) 0.2708(3) 0.0565(12) Uani 1 4 e d . . .
C47 C 0.6757(6) 0.1464(2) 0.3056(3) 0.0775(15) Uani 1 4 e d . . .
H47 H 0.7113 0.1596 0.3476 0.093 Uiso 1 4 e calc R . .
C48 C 0.7388(6) 0.1033(2) 0.2793(3) 0.1030(19) Uani 1 4 e d . . .
H48 H 0.8155 0.0872 0.3039 0.124 Uiso 1 4 e calc R . .
C49 C 0.6887(7) 0.0846(2) 0.2176(3) 0.0927(18) Uani 1 4 e d . . .
H49 H 0.7316 0.0558 0.1996 0.111 Uiso 1 4 e calc R . .
C50 C 0.5765(7) 0.1079(3) 0.1821(3) 0.0999(19) Uani 1 4 e d . . .
H50 H 0.5431 0.0956 0.1394 0.120 Uiso 1 4 e calc R . .
C51 C 0.5117(5) 0.1500(2) 0.2094(3) 0.0844(16) Uani 1 4 e d . . .
H51 H 0.4324 0.1651 0.1856 0.101 Uiso 1 4 e calc R . .
C52 C 0.6805(10) 0.4347(4) 0.4026(3) 0.138(4) Uani 1 4 e d . . .
C53 C 0.7654(10) 0.4838(2) 0.3715(5) 0.096(2) Uani 1 4 e d . . .
C54 C 0.7044(7) 0.5084(3) 0.3191(5) 0.120(2) Uani 1 4 e d . . .
H54 H 0.6162 0.4976 0.2995 0.143 Uiso 1 4 e calc R . .
C55 C 0.7694(12) 0.5495(4) 0.2930(4) 0.139(3) Uani 1 4 e d . . .
H55 H 0.7259 0.5666 0.2549 0.167 Uiso 1 4 e calc R . .
C56 C 0.8956(14) 0.5664(3) 0.3210(7) 0.154(5) Uani 1 4 e d . . .
H56 H 0.9408 0.5944 0.3024 0.185 Uiso 1 4 e calc R . .
C57 C 0.9564(9) 0.5409(4) 0.3783(7) 0.163(4) Uani 1 4 e d . . .
H57 H 1.0418 0.5526 0.4001 0.196 Uiso 1 4 e calc R . .
C58 C 0.8903(11) 0.4981(4) 0.4029(4) 0.126(3) Uani 1 4 e d . . .
H58 H 0.9314 0.4797 0.4404 0.151 Uiso 1 4 e calc R . .

loop_
_atom_site_aniso_label
_atom_site_aniso_U_11
_atom_site_aniso_U_22
_atom_site_aniso_U_33
_atom_site_aniso_U_23
_atom_site_aniso_U_13
_atom_site_aniso_U_12
O1 0.081(3) 0.098(3) 0.128(3) 0.021(2) 0.008(3) -0.024(2)
O2 0.056(2) 0.059(2) 0.099(2) -0.0009(18) 0.0108(19) -0.0020(19)
O3 0.067(3) 0.060(2) 0.158(4) -0.008(2) -0.006(2) -0.001(2)
O4 0.058(2) 0.064(2) 0.089(2) 0.0203(19) 0.0166(18) 0.0122(19)
O5 0.058(3) 0.157(4) 0.131(3) 0.074(3) 0.020(2) 0.025(3)
O6 0.067(2) 0.088(2) 0.059(2) 0.0153(18) 0.0142(18) 0.0083(18)
O7 0.101(3) 0.117(3) 0.074(3) -0.001(2) -0.014(2) 0.026(3)
O8 0.197(5) 0.137(4) 0.076(3) -0.024(3) 0.016(3) 0.057(3)
O9 0.083(3) 0.086(3) 0.149(4) 0.008(2) 0.053(3) 0.012(2)
O10 0.109(4) 0.146(4) 0.102(3) 0.014(3) 0.021(3) 0.014(3)
O11 0.062(2) 0.057(2) 0.078(2) -0.0084(19) 0.0017(19) 0.0106(18)
O12 0.063(2) 0.088(3) 0.081(2) 0.0041(19) 0.010(2) 0.017(2)
O13 0.087(3) 0.090(3) 0.162(5) -0.026(3) -0.024(3) 0.014(3)
O14 0.169(5) 0.145(4) 0.188(5) 0.021(4) -0.016(4) -0.025(4)
C1 0.047(3) 0.058(3) 0.071(3) 0.008(3) 0.003(3) 0.003(3)
C2 0.044(3) 0.057(3) 0.082(4) 0.003(3) 0.005(3) 0.004(3)
C3 0.053(3) 0.064(3) 0.076(3) 0.005(3) 0.015(3) 0.003(3)
C4 0.052(3) 0.060(3) 0.068(3) 0.012(3) 0.009(3) -0.001(3)
C5 0.057(3) 0.064(3) 0.064(3) 0.007(3) 0.006(3) 0.006(3)
C6 0.046(3) 0.077(4) 0.055(3) 0.006(3) 0.003(3) -0.001(3)
C7 0.062(4) 0.075(4) 0.084(4) 0.003(3) 0.007(3) -0.005(3)
C8 0.096(4) 0.086(4) 0.105(4) 0.022(3) 0.007(4) 0.012(3)
C9 0.063(4) 0.062(4) 0.070(3) -0.001(3) 0.010(3) -0.003(3)
C10 0.063(4) 0.048(3) 0.077(3) 0.005(3) 0.010(3) 0.008(3)
C11 0.093(5) 0.060(4) 0.114(5) 0.000(3) 0.007(4) 0.004(4)
C12 0.143(7) 0.060(5) 0.153(6) -0.005(4) 0.012(6) 0.001(5)
C13 0.149(8) 0.067(5) 0.136(6) -0.004(4) 0.021(6) 0.041(5)
C14 0.099(5) 0.087(5) 0.115(5) 0.014(4) 0.030(4) 0.036(5)
C15 0.075(4) 0.068(4) 0.093(4) 0.010(3) 0.018(3) 0.008(3)
C16 0.055(4) 0.091(4) 0.062(3) 0.010(3) 0.009(3) 0.015(4)
C17 0.071(4) 0.065(4) 0.055(3) 0.011(3) 0.017(3) 0.012(3)
C18 0.076(4) 0.064(4) 0.076(3) 0.013(3) 0.022(3) 0.008(3)
C19 0.092(4) 0.079(4) 0.086(4) 0.013(3) 0.025(3) 0.002(4)
C20 0.136(6) 0.070(4) 0.094(4) 0.013(3) 0.028(4) 0.000(4)
C21 0.143(7) 0.070(4) 0.102(5) 0.022(4) 0.025(5) 0.042(4)
C22 0.092(4) 0.089(4) 0.091(4) 0.021(3) 0.026(3) 0.041(4)
C23 0.096(5) 0.054(3) 0.062(4) -0.002(3) 0.009(4) 0.003(3)
C24 0.098(5) 0.054(3) 0.055(4) 0.008(3) 0.021(3) 0.015(3)
C25 0.098(5) 0.076(4) 0.072(4) 0.015(3) 0.032(4) 0.013(3)
C26 0.104(5) 0.091(4) 0.100(5) 0.015(4) 0.045(4) 0.016(3)
C27 0.167(8) 0.080(4) 0.095(6) 0.016(4) 0.073(5) 0.022(5)
C28 0.198(9) 0.081(5) 0.060(4) 0.008(3) 0.047(5) 0.014(5)
C29 0.136(6) 0.079(4) 0.061(4) 0.000(3) 0.022(4) 0.000(4)
C30 0.078(4) 0.064(4) 0.054(3) 0.003(3) 0.023(3) 0.008(3)
C31 0.066(3) 0.077(4) 0.063(3) 0.005(3) 0.029(3) 0.000(3)
C32 0.068(4) 0.056(3) 0.070(3) 0.003(3) 0.017(3) -0.004(3)
C33 0.057(3) 0.060(4) 0.061(3) -0.005(3) 0.006(3) 0.006(3)
C34 0.071(4) 0.056(3) 0.074(3) -0.008(3) 0.029(3) -0.009(3)
C35 0.086(4) 0.042(3) 0.084(4) 0.001(3) 0.019(3) -0.014(3)
C36 0.096(4) 0.080(4) 0.077(4) -0.012(4) 0.021(4) 0.001(4)
C37 0.168(6) 0.078(4) 0.105(5) -0.003(4) 0.023(4) 0.039(4)
C38 0.120(6) 0.077(5) 0.086(5) -0.009(4) 0.013(5) -0.011(4)
C39 0.104(6) 0.071(4) 0.078(4) -0.018(3) 0.046(4) -0.021(4)
C40 0.114(5) 0.083(4) 0.099(5) -0.019(4) 0.045(5) -0.022(4)
C41 0.188(8) 0.098(5) 0.091(5) -0.012(4) 0.052(6) -0.034(6)
C42 0.173(11) 0.125(7) 0.142(8) -0.055(6) 0.097(9) -0.059(7)
C43 0.094(6) 0.128(7) 0.188(8) -0.073(6) 0.065(7) -0.029(5)
C44 0.105(6) 0.095(5) 0.114(5) -0.031(4) 0.018(5) -0.005(4)
C45 0.052(3) 0.062(4) 0.067(4) 0.009(3) 0.017(3) -0.002(3)
C46 0.051(3) 0.053(3) 0.066(3) -0.001(3) 0.008(3) 0.000(3)
C47 0.087(4) 0.061(3) 0.082(4) -0.014(3) -0.001(3) 0.013(3)
C48 0.107(5) 0.079(4) 0.115(5) -0.024(4) -0.020(4) 0.026(4)
C49 0.113(5) 0.067(4) 0.100(5) -0.020(4) 0.020(4) 0.007(4)
C50 0.123(6) 0.101(5) 0.073(4) -0.026(4) 0.002(4) 0.007(4)
C51 0.080(4) 0.086(4) 0.083(4) -0.014(3) -0.008(3) 0.013(3)
C52 0.141(8) 0.212(11) 0.055(5) 0.018(5) -0.011(5) 0.123(9)
C53 0.109(7) 0.062(4) 0.126(6) 0.034(5) 0.053(5) 0.026(5)
C54 0.109(6) 0.079(5) 0.172(8) -0.025(5) 0.023(7) -0.028(5)
C55 0.148(9) 0.157(10) 0.116(6) 0.029(6) 0.038(6) 0.018(7)
C56 0.162(10) 0.058(5) 0.271(13) 0.015(7) 0.146(10) 0.008(6)
C57 0.103(7) 0.097(7) 0.285(13) -0.079(8) 0.000(8) -0.026(6)
C58 0.112(7) 0.127(8) 0.133(6) -0.018(5) -0.007(6) 0.007(6)

loop_
_atom_type_symbol
_atom_type_description
_atom_type_scat_dispersion_real
_atom_type_scat_dispersion_imag
_atom_type_scat_source
C C 0.0033 0.0016 'International Tables Vol C Tables 4.2.6.8 and 6.1.1.4'
H H 0.0000 0.0000 'International Tables Vol C Tables 4.2.6.8 and 6.1.1.4'
O O 0.0106 0.0060 'International Tables Vol C Tables 4.2.6.8 and 6.1.1.4'

loop_
_geom_angle_atom_site_label_1
_geom_angle_atom_site_label_2
_geom_angle_atom_site_label_3
_geom_angle
_geom_angle_site_symmetry_1
_geom_angle_site_symmetry_3
_geom_angle_publ_flag
C9 O2 C2 117.9(4) . . ?
C16 O4 C4 123.2(4) . . ?
C23 O6 C6 118.8(4) . . ?
C38 O9 C31 120.6(5) . . ?
C45 O11 C33 117.8(4) . . ?
C52 O13 C35 109.6(7) . . ?
C2 C1 C6 115.5(5) . . ?
C2 C1 C7 122.0(5) . . ?
C6 C1 C7 122.5(4) . . ?
C1 C2 C3 123.6(5) . . ?
C1 C2 O2 115.6(5) . . ?
C3 C2 O2 120.6(4) . . ?
C2 C3 C4 118.2(4) . . ?
C2 C3 H3 120.9 . . ?
C4 C3 H3 120.9 . . ?
C5 C4 C3 121.4(5) . . ?
C5 C4 O4 124.9(5) . . ?
C3 C4 O4 113.6(4) . . ?
C4 C5 C6 117.7(5) . . ?
C4 C5 H5 121.2 . . ?
C6 C5 H5 121.2 . . ?
C5 C6 C1 123.7(4) . . ?
C5 C6 O6 114.9(4) . . ?
C1 C6 O6 121.3(4) . . ?
O1 C7 C8 122.2(5) . . ?
O1 C7 C1 119.0(5) . . ?
C8 C7 C1 118.9(5) . . ?
C7 C8 H8A 109.5 . . ?
C7 C8 H8B 109.5 . . ?
H8A C8 H8B 109.5 . . ?
C7 C8 H8C 109.5 . . ?
H8A C8 H8C 109.5 . . ?
H8B C8 H8C 109.5 . . ?
O3 C9 O2 121.6(5) . . ?
O3 C9 C10 125.1(5) . . ?
O2 C9 C10 113.3(5) . . ?
C15 C10 C11 119.1(5) . . ?
C15 C10 C9 118.9(5) . . ?
C11 C10 C9 122.0(5) . . ?
C10 C11 C12 119.9(6) . . ?
C10 C11 H11 120.0 . . ?
C12 C11 H11 120.0 . . ?
C13 C12 C11 120.4(7) . . ?
C13 C12 H12 119.8 . . ?
C11 C12 H12 119.8 . . ?
C14 C13 C12 120.1(6) . . ?
C14 C13 H13 119.9 . . ?
C12 C13 H13 119.9 . . ?
C13 C14 C15 119.0(6) . . ?
C13 C14 H14 120.5 . . ?
C15 C14 H14 120.5 . . ?
C10 C15 C14 121.5(5) . . ?
C10 C15 H15 119.3 . . ?
C14 C15 H15 119.3 . . ?
O5 C16 O4 122.8(5) . . ?
O5 C16 C17 125.2(5) . . ?
O4 C16 C17 112.0(5) . . ?
C18 C17 C22 120.2(5) . . ?
C18 C17 C16 122.1(5) . . ?
C22 C17 C16 117.7(5) . . ?
C19 C18 C17 120.3(5) . . ?
C19 C18 H18 119.9 . . ?
C17 C18 H18 119.9 . . ?
C20 C19 C18 120.0(5) . . ?
C20 C19 H19 120.0 . . ?
C18 C19 H19 120.0 . . ?
C21 C20 C19 120.3(6) . . ?
C21 C20 H20 119.8 . . ?
C19 C20 H20 119.8 . . ?
C20 C21 C22 121.1(6) . . ?
C20 C21 H21 119.4 . . ?
C22 C21 H21 119.4 . . ?
C17 C22 C21 118.1(5) . . ?
C17 C22 H22 121.0 . . ?
C21 C22 H22 121.0 . . ?
O7 C23 O6 123.4(5) . . ?
O7 C23 C24 126.2(5) . . ?
O6 C23 C24 110.4(5) . . ?
C25 C24 C29 120.7(5) . . ?
C25 C24 C23 122.2(5) . . ?
C29 C24 C23 117.2(6) . . ?
C24 C25 C26 120.0(5) . . ?
C24 C25 H25 120.0 . . ?
C26 C25 H25 120.0 . . ?
C27 C26 C25 119.0(6) . . ?
C27 C26 H26 120.5 . . ?
C25 C26 H26 120.5 . . ?
C28 C27 C26 120.8(7) . . ?
C28 C27 H27 119.6 . . ?
C26 C27 H27 119.6 . . ?
C27 C28 C29 121.2(6) . . ?
C27 C28 H28 119.4 . . ?
C29 C28 H28 119.4 . . ?
C24 C29 C28 118.3(6) . . ?
C24 C29 H29 120.9 . . ?
C28 C29 H29 120.9 . . ?
C35 C30 C31 114.2(5) . . ?
C35 C30 C36 122.0(5) . . ?
C31 C30 C36 123.8(5) . . ?
C32 C31 C30 123.4(4) . . ?
C32 C31 O9 115.0(5) . . ?
C30 C31 O9 121.3(5) . . ?
C31 C32 C33 118.4(5) . . ?
C31 C32 H32 120.8 . . ?
C33 C32 H32 120.8 . . ?
C34 C33 C32 121.2(5) . . ?
C34 C33 O11 118.9(4) . . ?
C32 C33 O11 119.6(5) . . ?
C35 C34 C33 117.5(4) . . ?
C35 C34 H34 121.2 . . ?
C33 C34 H34 121.2 . . ?
C34 C35 C30 125.2(5) . . ?
C34 C35 O13 116.0(5) . . ?
C30 C35 O13 118.5(5) . . ?
O8 C36 C37 121.3(5) . . ?
O8 C36 C30 119.0(6) . . ?
C37 C36 C30 119.6(5) . . ?
C36 C37 H37A 109.5 . . ?
C36 C37 H37B 109.5 . . ?
H37A C37 H37B 109.5 . . ?
C36 C37 H37C 109.5 . . ?
H37A C37 H37C 109.5 . . ?
H37B C37 H37C 109.5 . . ?
O10 C38 O9 124.3(6) . . ?
O10 C38 C39 121.2(7) . . ?
O9 C38 C39 114.5(6) . . ?
C44 C39 C40 120.6(6) . . ?
C44 C39 C38 119.3(7) . . ?
C40 C39 C38 120.1(7) . . ?
C39 C40 C41 120.6(7) . . ?
C39 C40 H40 119.7 . . ?
C41 C40 H40 119.7 . . ?
C42 C41 C40 120.5(9) . . ?
C42 C41 H41 119.7 . . ?
C40 C41 H41 119.7 . . ?
C41 C42 C43 120.4(9) . . ?
C41 C42 H42 119.8 . . ?
C43 C42 H42 119.8 . . ?
C42 C43 C44 118.8(8) . . ?
C42 C43 H43 120.6 . . ?
C44 C43 H43 120.6 . . ?
C39 C44 C43 119.1(7) . . ?
C39 C44 H44 120.5 . . ?
C43 C44 H44 120.5 . . ?
O12 C45 O11 121.3(5) . . ?
O12 C45 C46 126.5(5) . . ?
O11 C45 C46 112.1(5) . . ?
C47 C46 C51 118.8(5) . . ?
C47 C46 C45 122.8(5) . . ?
C51 C46 C45 118.4(5) . . ?
C46 C47 C48 120.7(5) . . ?
C46 C47 H47 119.7 . . ?
C48 C47 H47 119.7 . . ?
C49 C48 C47 119.8(6) . . ?
C49 C48 H48 120.1 . . ?
C47 C48 H48 120.1 . . ?
C50 C49 C48 120.0(6) . . ?
C50 C49 H49 120.0 . . ?
C48 C49 H49 120.0 . . ?
C49 C50 C51 119.8(6) . . ?
C49 C50 H50 120.1 . . ?
C51 C50 H50 120.1 . . ?
C46 C51 C50 120.7(5) . . ?
C46 C51 H51 119.6 . . ?
C50 C51 H51 119.6 . . ?
O13 C52 O14 136.0(12) . . ?
O13 C52 C53 113.8(8) . . ?
O14 C52 C53 110.1(9) . . ?
C54 C53 C58 122.9(8) . . ?
C54 C53 C52 118.1(10) . . ?
C58 C53 C52 118.9(9) . . ?
C53 C54 C55 119.8(8) . . ?
C53 C54 H54 120.1 . . ?
C55 C54 H54 120.1 . . ?
C56 C55 C54 121.3(9) . . ?
C56 C55 H55 119.4 . . ?
C54 C55 H55 119.4 . . ?
C55 C56 C57 118.0(9) . . ?
C55 C56 H56 121.0 . . ?
C57 C56 H56 121.0 . . ?
C58 C57 C56 119.8(9) . . ?
C58 C57 H57 120.1 . . ?
C56 C57 H57 120.1 . . ?
C53 C58 C57 118.2(9) . . ?
C53 C58 H58 120.9 . . ?
C57 C58 H58 120.9 . . ?

loop_
_geom_bond_atom_site_label_1
_geom_bond_atom_site_label_2
_geom_bond_distance
_geom_bond_site_symmetry_2
_geom_bond_publ_flag
O1 C7 1.187(5) . ?
O2 C9 1.353(5) . ?
O2 C2 1.403(5) . ?
O3 C9 1.202(5) . ?
O4 C16 1.351(5) . ?
O4 C4 1.383(5) . ?
O5 C16 1.185(5) . ?
O6 C23 1.367(5) . ?
O6 C6 1.406(5) . ?
O7 C23 1.185(6) . ?
O8 C36 1.202(5) . ?
O9 C38 1.257(7) . ?
O9 C31 1.398(5) . ?
O10 C38 1.233(6) . ?
O11 C45 1.355(5) . ?
O11 C33 1.402(5) . ?
O12 C45 1.192(5) . ?
O13 C52 1.105(9) . ?
O13 C35 1.474(6) . ?
O14 C52 1.194(7) . ?
C1 C2 1.363(6) . ?
C1 C6 1.381(6) . ?
C1 C7 1.513(6) . ?
C2 C3 1.372(6) . ?
C3 C4 1.373(6) . ?
C3 H3 0.9300 . ?
C4 C5 1.364(5) . ?
C5 C6 1.375(6) . ?
C5 H5 0.9300 . ?
C7 C8 1.485(6) . ?
C8 H8A 0.9600 . ?
C8 H8B 0.9600 . ?
C8 H8C 0.9600 . ?
C9 C10 1.459(6) . ?
C10 C15 1.360(6) . ?
C10 C11 1.365(6) . ?
C11 C12 1.370(7) . ?
C11 H11 0.9300 . ?
C12 C13 1.367(8) . ?
C12 H12 0.9300 . ?
C13 C14 1.357(8) . ?
C13 H13 0.9300 . ?
C14 C15 1.373(6) . ?
C14 H14 0.9300 . ?
C15 H15 0.9300 . ?
C16 C17 1.480(6) . ?
C17 C18 1.370(6) . ?
C17 C22 1.380(6) . ?
C18 C19 1.370(6) . ?
C18 H18 0.9300 . ?
C19 C20 1.361(7) . ?
C19 H19 0.9300 . ?
C20 C21 1.345(7) . ?
C20 H20 0.9300 . ?
C21 C22 1.397(7) . ?
C21 H21 0.9300 . ?
C22 H22 0.9300 . ?
C23 C24 1.489(7) . ?
C24 C25 1.354(6) . ?
C24 C29 1.371(6) . ?
C25 C26 1.392(6) . ?
C25 H25 0.9300 . ?
C26 C27 1.366(7) . ?
C26 H26 0.9300 . ?
C27 C28 1.327(8) . ?
C27 H27 0.9300 . ?
C28 C29 1.391(8) . ?
C28 H28 0.9300 . ?
C29 H29 0.9300 . ?
C30 C35 1.371(6) . ?
C30 C31 1.385(6) . ?
C30 C36 1.499(6) . ?
C31 C32 1.360(6) . ?
C32 C33 1.374(5) . ?
C32 H32 0.9300 . ?
C33 C34 1.357(6) . ?
C34 C35 1.356(6) . ?
C34 H34 0.9300 . ?
C36 C37 1.459(7) . ?
C37 H37A 0.9600 . ?
C37 H37B 0.9600 . ?
C37 H37C 0.9600 . ?
C38 C39 1.522(8) . ?
C39 C44 1.346(7) . ?
C39 C40 1.356(7) . ?
C40 C41 1.357(7) . ?
C40 H40 0.9300 . ?
C41 C42 1.334(10) . ?
C41 H41 0.9300 . ?
C42 C43 1.376(10) . ?
C42 H42 0.9300 . ?
C43 C44 1.407(9) . ?
C43 H43 0.9300 . ?
C44 H44 0.9300 . ?
C45 C46 1.462(6) . ?
C46 C47 1.353(6) . ?
C46 C51 1.361(6) . ?
C47 C48 1.380(6) . ?
C47 H47 0.9300 . ?
C48 C49 1.355(7) . ?
C48 H48 0.9300 . ?
C49 C50 1.352(7) . ?
C49 H49 0.9300 . ?
C50 C51 1.376(7) . ?
C50 H50 0.9300 . ?
C51 H51 0.9300 . ?
C52 C53 1.646(11) . ?
C53 C54 1.297(9) . ?
C53 C58 1.334(9) . ?
C54 C55 1.349(9) . ?
C54 H54 0.9300 . ?
C55 C56 1.340(11) . ?
C55 H55 0.9300 . ?
C56 C57 1.382(11) . ?
C56 H56 0.9300 . ?
C57 C58 1.373(11) . ?
C57 H57 0.9300 . ?
C58 H58 0.9300 . ?
